data_8102334
loop_
_publ_author_name
'Zhongfang Li'
'Suwen Wang'
'Wei Wang'
'Yunhui Dong'
'Xianjin Yu'

_publ_section_title
;
 Crystal structure of
 tetrakis(2-2-methylbenzoato)-bis(2-methylbenzoato)-bis(1,10-phenanthroline)dipraseodymium(III)
 monohydrate, Pr2(C8H7O2)4(C8H7O2)2(C12H8N2)2 &#x00B7; H2O
;
_journal_issue 4
_journal_name_full 'Zeitschrift f\"ur Kristallographie - New Crystal Structures'
_journal_page_first 415
_journal_volume 223
_journal_year 2008
_chemical_formula_moiety 'C72 H58 Pr2 N4 O12, H2 O'
_chemical_formula_sum 'C72 H60 N4 O13 Pr2'
_chemical_formula_weight 1471.06
_space_group_IT_number 2
_symmetry_cell_setting triclinic
_symmetry_space_group_name_Hall '-P 1'
_symmetry_space_group_name_H-M 'P -1'
_atom_sites_solution_hydrogens geom
_atom_sites_solution_primary direct
_atom_sites_solution_secondary difmap
_audit_creation_method SHELXL-97
_cell_angle_alpha 101.18(3)
_cell_angle_beta 93.88(3)
_cell_angle_gamma 115.82(3)
_cell_formula_units_Z 2
_cell_length_a 12.986(3)
_cell_length_b 13.992(3)
_cell_length_c 20.889(4)
_cell_measurement_reflns_used 11720
_cell_measurement_temperature 293(2)
_cell_measurement_theta_max 25.20
_cell_measurement_theta_min 1.67
_cell_volume 3301.7(16)
_computing_cell_refinement 'SAINT-Plus (Bruker, 2001)'
_computing_data_collection 'APEX2 (Bruker, 2004)'
_computing_data_reduction SAINT-Plus
_computing_molecular_graphics 'SHELXTL (Bruker, 2001)'
_computing_publication_material SHELXTL
_computing_structure_refinement 'SHELXL-97 (Sheldrick, 1997)'
_computing_structure_solution 'SHELXS-97 (Sheldrick, 1997)'
_diffrn_ambient_temperature 293(2)
_diffrn_measured_fraction_theta_full 0.985
_diffrn_measured_fraction_theta_max 0.985
_diffrn_measurement_device_type 'Bruker APEX II CCD area-detector'
_diffrn_measurement_method '\f and \w scans'
_diffrn_radiation_monochromator graphite
_diffrn_radiation_source 'fine-focus sealed tube'
_diffrn_radiation_type MoK\a
_diffrn_radiation_wavelength 0.71073
_diffrn_reflns_av_R_equivalents 0.0492
_diffrn_reflns_av_sigmaI/netI 0.1090
_diffrn_reflns_limit_h_max 15
_diffrn_reflns_limit_h_min -15
_diffrn_reflns_limit_k_max 16
_diffrn_reflns_limit_k_min -11
_diffrn_reflns_limit_l_max 18
_diffrn_reflns_limit_l_min -25
_diffrn_reflns_number 17114
_diffrn_reflns_theta_full 25.20
_diffrn_reflns_theta_max 25.20
_diffrn_reflns_theta_min 1.67
_diffrn_standards_decay_% 0
_diffrn_standards_interval_count 0
_diffrn_standards_interval_time 0
_diffrn_standards_number 0
_exptl_absorpt_coefficient_mu 1.525
_exptl_absorpt_correction_T_max 0.7303
_exptl_absorpt_correction_T_min 0.5601
_exptl_absorpt_correction_type multi-scan
_exptl_absorpt_process_details '(SADABS; Bruker, 2001)'
_exptl_crystal_colour green
_exptl_crystal_density_diffrn 1.480
_exptl_crystal_density_method 'not measured'
_exptl_crystal_description block
_exptl_crystal_F_000 1484
_exptl_crystal_size_max 0.43
_exptl_crystal_size_mid 0.28
_exptl_crystal_size_min 0.22
_refine_diff_density_max 2.455
_refine_diff_density_min -1.621
_refine_diff_density_rms 0.166
_refine_ls_extinction_method none
_refine_ls_goodness_of_fit_ref 1.003
_refine_ls_hydrogen_treatment mixed
_refine_ls_matrix_type full
_refine_ls_number_parameters 832
_refine_ls_number_reflns 11720
_refine_ls_number_restraints 3
_refine_ls_restrained_S_all 1.003
_refine_ls_R_factor_all 0.1115
_refine_ls_R_factor_gt 0.0660
_refine_ls_shift/su_max 0.000
_refine_ls_shift/su_mean 0.000
_refine_ls_structure_factor_coef Fsqd
_refine_ls_weighting_details 'calc w=1/[\s^2^(Fo^2^)+(0.1100P)^2^+1.9479P] where P=(Fo^2^+2Fc^2^)/3'
_refine_ls_weighting_scheme calc
_refine_ls_wR_factor_gt 0.1627
_refine_ls_wR_factor_ref 0.2013
_reflns_number_gt 7460
_reflns_number_total 11720
_reflns_threshold_expression I>2\s(I)
_cod_data_source_file 1267-2378.cff
_cod_data_source_block z
_cod_depositor_comments
;
The following automatic conversions were performed:
'_symmetry_cell_setting' value 'Triclinic' changed to 'triclinic'
according to '/home/saulius/struct/CIF-dictionaries/cif_core.dic'
dictionary named 'cif_core.dic' version 2.4.1 from 2010-06-29.

Automatic conversion script
Id: cif_fix_enum 1555 2011-01-17 13:19:09Z saulius 
;
_cod_original_sg_symbol_H-M P-1
_cod_database_code 8102334

loop_
_symmetry_equiv_pos_as_xyz
'x, y, z'
'-x, -y, -z'

loop_
_atom_site_label
_atom_site_type_symbol
_atom_site_fract_x
_atom_site_fract_y
_atom_site_fract_z
_atom_site_U_iso_or_equiv
_atom_site_adp_type
_atom_site_occupancy
_atom_site_symmetry_multiplicity
_atom_site_calc_flag
_atom_site_refinement_flags
_atom_site_disorder_assembly
_atom_site_disorder_group
Pr1 Pr 0.17432(4) 0.59915(4) 1.03278(2) 0.03060(17) Uani 1 1 d . . .
Pr2 Pr 0.43639(4) 0.35708(4) 0.53309(2) 0.03105(17) Uani 1 1 d . . .
C1 C 0.4031(7) 0.7907(7) 1.0485(5) 0.037(2) Uani 1 1 d . . .
C2 C 0.5214(8) 0.8838(8) 1.0579(6) 0.046(3) Uani 1 1 d . . .
C3 C 0.5821(9) 0.9314(8) 1.1219(7) 0.062(3) Uani 1 1 d . . .
H3 H 0.5477 0.9045 1.1564 0.074 Uiso 1 1 calc R . .
C4 C 0.6933(11) 1.0185(11) 1.1358(8) 0.092(5) Uani 1 1 d . . .
H4 H 0.7338 1.0495 1.1790 0.110 Uiso 1 1 calc R . .
C5 C 0.7431(12) 1.0588(11) 1.0828(11) 0.099(6) Uani 1 1 d . . .
H5 H 0.8171 1.1177 1.0911 0.119 Uiso 1 1 calc R . .
C6 C 0.6847(11) 1.0128(10) 1.0202(9) 0.085(5) Uani 1 1 d . . .
H6 H 0.7192 1.0423 0.9863 0.102 Uiso 1 1 calc R . .
C7 C 0.5736(9) 0.9219(8) 1.0039(7) 0.055(3) Uani 1 1 d . . .
C8 C 0.0381(8) 0.4478(8) 0.8672(5) 0.038(2) Uani 1 1 d . . .
C9 C 0.0686(7) 0.4173(8) 0.8003(5) 0.036(2) Uani 1 1 d . . .
C10 C 0.1650(7) 0.4911(8) 0.7783(5) 0.039(2) Uani 1 1 d . . .
C11 C 0.1884(10) 0.4505(11) 0.7174(6) 0.059(3) Uani 1 1 d . . .
H11 H 0.2503 0.4975 0.7008 0.071 Uiso 1 1 calc R . .
C12 C 0.1217(12) 0.3406(12) 0.6799(6) 0.075(4) Uani 1 1 d . . .
H12 H 0.1416 0.3156 0.6404 0.090 Uiso 1 1 calc R . .
C13 C 0.0294(13) 0.2731(11) 0.7021(7) 0.091(5) Uani 1 1 d . . .
H13 H -0.0163 0.2013 0.6774 0.109 Uiso 1 1 calc R . .
C14 C 0.0022(10) 0.3105(9) 0.7621(6) 0.059(3) Uani 1 1 d . . .
H14 H -0.0620 0.2630 0.7770 0.071 Uiso 1 1 calc R . .
C15 C 0.3000(10) 0.6288(8) 1.1984(5) 0.055(3) Uani 1 1 d . . .
H15 H 0.2566 0.6670 1.2045 0.065 Uiso 1 1 calc R . .
C16 C 0.3679(11) 0.6330(10) 1.2545(6) 0.069(4) Uani 1 1 d . . .
H16 H 0.3692 0.6709 1.2966 0.083 Uiso 1 1 calc R . .
C17 C 0.4337(11) 0.5768(11) 1.2436(6) 0.071(4) Uani 1 1 d . . .
H17 H 0.4808 0.5777 1.2796 0.085 Uiso 1 1 calc R . .
C18 C 0.4313(9) 0.5200(10) 1.1815(6) 0.060(3) Uani 1 1 d . . .
C19 C 0.3565(8) 0.5205(8) 1.1270(6) 0.044(3) Uani 1 1 d . . .
C20 C 0.3508(7) 0.4641(7) 1.0605(6) 0.040(2) Uani 1 1 d . . .
C21 C 0.4920(10) 0.4565(12) 1.1651(9) 0.082(5) Uani 1 1 d . . .
H21 H 0.5379 0.4516 1.1992 0.098 Uiso 1 1 calc R . .
C22 C 0.4856(11) 0.4047(12) 1.1038(10) 0.083(5) Uani 1 1 d . . .
H22 H 0.5306 0.3683 1.0965 0.099 Uiso 1 1 calc R . .
C23 C 0.4130(8) 0.4019(8) 1.0483(7) 0.053(3) Uani 1 1 d . . .
C24 C 0.4037(11) 0.3469(10) 0.9831(8) 0.069(4) Uani 1 1 d . . .
H24 H 0.4436 0.3058 0.9743 0.083 Uiso 1 1 calc R . .
C25 C 0.3371(11) 0.3526(10) 0.9323(8) 0.071(4) Uani 1 1 d . . .
H25 H 0.3299 0.3150 0.8890 0.086 Uiso 1 1 calc R . .
C26 C 0.2806(9) 0.4157(8) 0.9470(6) 0.052(3) Uani 1 1 d . . .
H26 H 0.2357 0.4204 0.9122 0.063 Uiso 1 1 calc R . .
C27 C -0.0215(7) 0.3024(8) 1.0084(5) 0.042(2) Uani 1 1 d . . .
C28 C 0.0457(8) 0.2513(7) 1.0371(7) 0.052(3) Uani 1 1 d . . .
C29 C 0.0791(10) 0.2839(10) 1.1041(7) 0.070(4) Uani 1 1 d . . .
H29 H 0.0581 0.3328 1.1296 0.083 Uiso 1 1 calc R . .
C30 C 0.1449(14) 0.2432(16) 1.1340(10) 0.114(6) Uani 1 1 d . . .
H30 H 0.1728 0.2674 1.1793 0.137 Uiso 1 1 calc R . .
C31 C 0.1678(14) 0.1657(15) 1.0944(13) 0.123(8) Uani 1 1 d . . .
H31 H 0.2073 0.1345 1.1143 0.148 Uiso 1 1 calc R . .
C32 C 0.1342(14) 0.1326(13) 1.0262(12) 0.119(7) Uani 1 1 d . . .
H32 H 0.1536 0.0827 1.0005 0.143 Uiso 1 1 calc R . .
C33 C 0.0702(11) 0.1765(10) 0.9969(9) 0.080(4) Uani 1 1 d . . .
C34 C 0.2826(7) 0.4264(7) 0.4205(4) 0.031(2) Uani 1 1 d . . .
C35 C 0.1726(8) 0.4162(7) 0.3967(4) 0.033(2) Uani 1 1 d . . .
C36 C 0.1435(9) 0.4221(10) 0.3315(7) 0.067(3) Uani 1 1 d . . .
H36 H 0.2001 0.4339 0.3047 0.080 Uiso 1 1 calc R . .
C37 C 0.0408(12) 0.4120(13) 0.3049(8) 0.094(5) Uani 1 1 d . . .
H37 H 0.0273 0.4170 0.2617 0.113 Uiso 1 1 calc R . .
C38 C -0.0431(12) 0.3941(14) 0.3441(9) 0.103(6) Uani 1 1 d . . .
H38 H -0.1153 0.3860 0.3270 0.123 Uiso 1 1 calc R . .
C39 C -0.0222(10) 0.3880(11) 0.4080(9) 0.083(5) Uani 1 1 d . . .
H39 H -0.0800 0.3783 0.4337 0.100 Uiso 1 1 calc R . .
C40 C 0.0814(9) 0.3956(9) 0.4354(6) 0.055(3) Uani 1 1 d . . .
C41 C 0.5635(7) 0.4342(7) 0.3876(5) 0.031(2) Uani 1 1 d . . .
C42 C 0.5565(8) 0.3297(7) 0.3454(5) 0.034(2) Uani 1 1 d . . .
C43 C 0.6432(9) 0.3033(8) 0.3604(6) 0.050(3) Uani 1 1 d . . .
H43 H 0.7014 0.3457 0.3970 0.060 Uiso 1 1 calc R . .
C44 C 0.6427(12) 0.2101(10) 0.3190(8) 0.076(4) Uani 1 1 d . . .
H44 H 0.7031 0.1927 0.3269 0.091 Uiso 1 1 calc R . .
C45 C 0.5505(16) 0.1438(10) 0.2660(8) 0.089(5) Uani 1 1 d . . .
H45 H 0.5488 0.0821 0.2386 0.107 Uiso 1 1 calc R . .
C46 C 0.4677(12) 0.1705(9) 0.2559(6) 0.068(4) Uani 1 1 d . . .
H46 H 0.4058 0.1242 0.2217 0.082 Uiso 1 1 calc R . .
C47 C 0.4653(9) 0.2640(8) 0.2929(5) 0.046(3) Uani 1 1 d . . .
C48 C 0.2794(8) 0.1945(7) 0.5952(5) 0.038(2) Uani 1 1 d . . .
C49 C 0.1982(8) 0.0960(7) 0.6182(5) 0.042(2) Uani 1 1 d . . .
C50 C 0.1104(9) 0.0103(8) 0.5699(7) 0.059(3) Uani 1 1 d . . .
H50 H 0.1048 0.0162 0.5264 0.071 Uiso 1 1 calc R . .
C51 C 0.0319(12) -0.0827(10) 0.5851(10) 0.094(5) Uani 1 1 d . . .
H51 H -0.0268 -0.1387 0.5523 0.112 Uiso 1 1 calc R . .
C52 C 0.0405(13) -0.0923(13) 0.6485(11) 0.111(7) Uani 1 1 d . . .
H52 H -0.0116 -0.1557 0.6591 0.133 Uiso 1 1 calc R . .
C53 C 0.1233(13) -0.0115(12) 0.6955(9) 0.108(6) Uani 1 1 d . . .
H53 H 0.1280 -0.0196 0.7386 0.130 Uiso 1 1 calc R . .
C54 C 0.2053(11) 0.0875(11) 0.6820(7) 0.076(4) Uani 1 1 d . . .
C55 C 0.2619(10) 0.1217(8) 0.4026(6) 0.061(3) Uani 1 1 d . . .
H55 H 0.2166 0.1577 0.4105 0.073 Uiso 1 1 calc R . .
C56 C 0.2163(12) 0.0269(10) 0.3507(7) 0.077(4) Uani 1 1 d . . .
H56 H 0.1441 0.0022 0.3249 0.092 Uiso 1 1 calc R . .
C57 C 0.2796(15) -0.0284(10) 0.3388(8) 0.090(5) Uani 1 1 d . . .
H57 H 0.2518 -0.0913 0.3044 0.108 Uiso 1 1 calc R . .
C58 C 0.3855(13) 0.0103(9) 0.3783(7) 0.067(4) Uani 1 1 d . . .
C59 C 0.4256(9) 0.1095(7) 0.4300(5) 0.044(3) Uani 1 1 d . . .
C60 C 0.4581(16) -0.0427(10) 0.3698(8) 0.089(5) Uani 1 1 d . . .
H60 H 0.4332 -0.1068 0.3365 0.107 Uiso 1 1 calc R . .
C61 C 0.5611(17) -0.0017(12) 0.4089(8) 0.089(5) Uani 1 1 d . . .
H61 H 0.6057 -0.0386 0.4025 0.106 Uiso 1 1 calc R . .
C62 C 0.6050(12) 0.0974(10) 0.4603(7) 0.064(4) Uani 1 1 d . . .
C63 C 0.5354(10) 0.1537(8) 0.4714(6) 0.047(3) Uani 1 1 d . . .
C64 C 0.6748(10) 0.2905(9) 0.5558(6) 0.059(3) Uani 1 1 d . . .
H64 H 0.6991 0.3547 0.5889 0.071 Uiso 1 1 calc R . .
C65 C 0.7509(11) 0.2420(12) 0.5495(8) 0.077(4) Uani 1 1 d . . .
H65 H 0.8229 0.2737 0.5768 0.093 Uiso 1 1 calc R . .
C66 C 0.7135(13) 0.1457(13) 0.5009(9) 0.087(5) Uani 1 1 d . . .
H66 H 0.7617 0.1125 0.4952 0.104 Uiso 1 1 calc R . .
C67 C 0.2393(10) 0.6101(9) 0.8135(6) 0.065(3) Uani 1 1 d . . .
H67A H 0.2850 0.6480 0.7837 0.098 Uiso 1 1 calc R . .
H67B H 0.2899 0.6155 0.8512 0.098 Uiso 1 1 calc R . .
H67C H 0.1905 0.6425 0.8278 0.098 Uiso 1 1 calc R . .
C68 C 0.5214(12) 0.8778(10) 0.9328(7) 0.080(4) Uani 1 1 d . . .
H68A H 0.5514 0.9353 0.9103 0.120 Uiso 1 1 calc R . .
H68B H 0.4386 0.8488 0.9282 0.120 Uiso 1 1 calc R . .
H68C H 0.5403 0.8204 0.9139 0.120 Uiso 1 1 calc R . .
C69 C 0.0342(14) 0.1397(12) 0.9226(9) 0.102(6) Uani 1 1 d . . .
H69A H -0.0461 0.0861 0.9115 0.153 Uiso 1 1 calc R . .
H69B H 0.0809 0.1079 0.9036 0.153 Uiso 1 1 calc R . .
H69C H 0.0448 0.2016 0.9054 0.153 Uiso 1 1 calc R . .
C70 C 0.1000(10) 0.3861(12) 0.5062(6) 0.070(4) Uani 1 1 d . . .
H70A H 0.0354 0.3840 0.5268 0.105 Uiso 1 1 calc R . .
H70B H 0.1701 0.4483 0.5307 0.105 Uiso 1 1 calc R . .
H70C H 0.1063 0.3202 0.5058 0.105 Uiso 1 1 calc R . .
C71 C 0.3648(10) 0.2867(10) 0.2789(6) 0.070(4) Uani 1 1 d . . .
H71A H 0.3725 0.3479 0.3127 0.104 Uiso 1 1 calc R . .
H71B H 0.2938 0.2233 0.2786 0.104 Uiso 1 1 calc R . .
H71C H 0.3636 0.3035 0.2365 0.104 Uiso 1 1 calc R . .
C72 C 0.2948(16) 0.1729(15) 0.7371(8) 0.139(9) Uani 1 1 d . . .
H72A H 0.3701 0.1820 0.7292 0.208 Uiso 1 1 calc R . .
H72B H 0.2807 0.1513 0.7778 0.208 Uiso 1 1 calc R . .
H72C H 0.2916 0.2408 0.7400 0.208 Uiso 1 1 calc R . .
N1 N 0.2865(6) 0.4712(6) 1.0089(4) 0.0364(18) Uani 1 1 d . . .
N2 N 0.2918(6) 0.5744(6) 1.1360(4) 0.0394(19) Uani 1 1 d . . .
N3 N 0.3626(7) 0.1638(6) 0.4408(4) 0.041(2) Uani 1 1 d . . .
N4 N 0.5729(7) 0.2515(6) 0.5186(4) 0.043(2) Uani 1 1 d . . .
O1 O 0.2393(5) 0.2283(5) 0.5534(3) 0.0412(16) Uani 1 1 d . . .
O2 O 0.3882(5) 0.2346(5) 0.6146(3) 0.0424(16) Uani 1 1 d . . .
O3 O 0.5856(5) 0.5166(5) 0.3639(3) 0.0381(15) Uani 1 1 d . . .
O4 O 0.2926(5) 0.3616(5) 0.4511(3) 0.0398(16) Uani 1 1 d . . .
O5 O 0.3686(5) 0.5080(5) 0.4078(3) 0.0336(14) Uani 1 1 d . . .
O6 O 0.5477(5) 0.4365(5) 0.4475(3) 0.0332(14) Uani 1 1 d . . .
O7 O 0.0244(5) 0.4064(4) 1.0172(3) 0.0410(16) Uani 1 1 d . . .
O8 O 0.3466(6) 0.7846(5) 1.0948(4) 0.0481(18) Uani 1 1 d . . .
O9 O 0.3616(5) 0.7165(5) 0.9948(4) 0.0491(19) Uani 1 1 d . . .
O10 O -0.1228(6) 0.2432(5) 0.9763(4) 0.065(2) Uani 1 1 d . . .
O11 O 0.1197(5) 0.5192(6) 0.9122(3) 0.0465(17) Uani 1 1 d . . .
O12 O -0.0644(5) 0.3990(6) 0.8740(3) 0.0490(18) Uani 1 1 d . . .
O13 O 0.2501(14) 0.9022(13) 0.1684(7) 0.145(5) Uani 1 1 d D . .
H1W H 0.28(2) 0.931(14) 0.138(6) 0.174 Uiso 1 1 d D . .
H2W H 0.237(19) 0.944(13) 0.198(6) 0.174 Uiso 1 1 d D . .

loop_
_atom_site_aniso_label
_atom_site_aniso_U_11
_atom_site_aniso_U_22
_atom_site_aniso_U_33
_atom_site_aniso_U_23
_atom_site_aniso_U_13
_atom_site_aniso_U_12
Pr1 0.0263(3) 0.0264(3) 0.0380(3) 0.0074(2) 0.0054(2) 0.0114(2)
Pr2 0.0315(3) 0.0242(3) 0.0405(3) 0.0109(2) 0.0058(2) 0.0144(2)
C1 0.026(5) 0.026(5) 0.066(7) 0.018(5) 0.006(5) 0.014(4)
C2 0.039(6) 0.027(5) 0.078(8) 0.021(5) 0.015(5) 0.016(4)
C3 0.037(6) 0.039(6) 0.086(9) 0.007(6) -0.006(6) 0.001(5)
C4 0.052(8) 0.068(9) 0.107(12) -0.020(9) -0.026(8) 0.007(7)
C5 0.044(8) 0.043(8) 0.174(18) 0.018(10) 0.017(10) -0.009(6)
C6 0.049(8) 0.046(7) 0.149(16) 0.034(9) 0.028(9) 0.007(6)
C7 0.050(6) 0.028(5) 0.101(10) 0.028(6) 0.037(7) 0.022(5)
C8 0.031(5) 0.044(6) 0.039(6) 0.013(5) 0.005(4) 0.018(4)
C9 0.020(4) 0.049(6) 0.038(5) 0.007(4) 0.004(4) 0.017(4)
C10 0.026(5) 0.055(6) 0.045(6) 0.021(5) 0.013(4) 0.023(4)
C11 0.057(7) 0.080(9) 0.054(7) 0.031(7) 0.030(6) 0.035(6)
C12 0.090(10) 0.095(11) 0.062(9) 0.021(8) 0.043(8) 0.059(9)
C13 0.101(11) 0.063(9) 0.079(10) -0.007(7) 0.042(9) 0.017(8)
C14 0.064(7) 0.049(7) 0.052(7) 0.003(5) 0.018(6) 0.016(6)
C15 0.077(8) 0.037(6) 0.049(7) 0.014(5) 0.002(6) 0.026(6)
C16 0.081(9) 0.048(7) 0.051(8) 0.011(6) -0.004(7) 0.008(7)
C17 0.072(9) 0.066(8) 0.051(8) 0.022(7) -0.020(6) 0.012(7)
C18 0.035(6) 0.061(7) 0.079(9) 0.040(7) -0.020(6) 0.012(5)
C19 0.024(5) 0.035(5) 0.076(8) 0.032(5) 0.006(5) 0.008(4)
C20 0.022(5) 0.028(5) 0.075(8) 0.020(5) 0.011(5) 0.012(4)
C21 0.034(7) 0.087(10) 0.147(15) 0.068(11) 0.003(8) 0.034(7)
C22 0.050(8) 0.068(9) 0.153(16) 0.054(10) 0.020(10) 0.036(7)
C23 0.030(5) 0.038(6) 0.102(10) 0.031(6) 0.017(6) 0.019(5)
C24 0.058(8) 0.051(7) 0.119(12) 0.020(8) 0.037(8) 0.041(6)
C25 0.062(8) 0.051(7) 0.105(11) 0.004(7) 0.030(8) 0.035(6)
C26 0.037(6) 0.050(6) 0.069(8) 0.003(6) 0.012(5) 0.023(5)
C27 0.020(5) 0.035(5) 0.069(7) 0.023(5) 0.005(5) 0.008(4)
C28 0.039(6) 0.014(4) 0.098(10) 0.018(5) -0.007(6) 0.008(4)
C29 0.056(7) 0.048(7) 0.076(9) 0.031(7) -0.005(7) -0.006(6)
C30 0.096(12) 0.107(14) 0.132(16) 0.050(12) -0.040(11) 0.040(11)
C31 0.066(10) 0.081(12) 0.22(3) 0.073(15) -0.034(13) 0.029(9)
C32 0.083(11) 0.065(10) 0.23(2) 0.052(13) -0.017(13) 0.049(9)
C33 0.055(8) 0.046(7) 0.123(13) 0.012(8) 0.004(8) 0.017(6)
C34 0.024(4) 0.032(5) 0.042(5) 0.011(4) 0.000(4) 0.018(4)
C35 0.046(6) 0.039(5) 0.033(5) 0.018(4) 0.008(4) 0.033(4)
C36 0.031(6) 0.078(9) 0.089(10) 0.023(7) 0.007(6) 0.022(6)
C37 0.058(9) 0.135(14) 0.099(12) 0.071(11) -0.007(8) 0.038(9)
C38 0.043(8) 0.148(15) 0.134(15) 0.064(13) -0.011(9) 0.050(9)
C39 0.037(7) 0.087(10) 0.142(15) 0.047(10) 0.024(8) 0.033(7)
C40 0.038(6) 0.047(6) 0.091(9) 0.029(6) 0.016(6) 0.024(5)
C41 0.016(4) 0.033(5) 0.045(6) 0.010(4) 0.007(4) 0.011(4)
C42 0.039(5) 0.022(4) 0.043(6) 0.011(4) 0.019(4) 0.011(4)
C43 0.047(6) 0.034(5) 0.070(8) 0.015(5) 0.018(5) 0.018(5)
C44 0.081(10) 0.052(8) 0.114(12) 0.032(8) 0.052(9) 0.038(7)
C45 0.131(14) 0.029(7) 0.100(12) 0.001(7) 0.059(11) 0.031(8)
C46 0.082(9) 0.041(7) 0.058(8) -0.006(6) 0.022(7) 0.014(6)
C47 0.049(6) 0.034(5) 0.047(6) 0.011(5) 0.014(5) 0.011(5)
C48 0.042(6) 0.020(4) 0.052(6) 0.008(4) 0.015(5) 0.015(4)
C49 0.034(5) 0.023(5) 0.068(7) 0.020(5) 0.012(5) 0.009(4)
C50 0.039(6) 0.045(6) 0.097(10) 0.028(6) 0.016(6) 0.018(5)
C51 0.072(10) 0.031(7) 0.152(16) 0.023(9) 0.014(10) 0.000(6)
C52 0.061(10) 0.068(10) 0.20(2) 0.075(13) 0.032(12) 0.006(8)
C53 0.071(10) 0.085(11) 0.153(16) 0.089(11) 0.014(10) -0.003(8)
C54 0.057(8) 0.077(9) 0.088(10) 0.049(8) 0.010(7) 0.014(7)
C55 0.060(7) 0.031(6) 0.082(9) 0.000(6) 0.006(7) 0.019(5)
C56 0.077(9) 0.041(7) 0.076(9) -0.002(6) -0.014(7) 0.006(6)
C57 0.117(13) 0.034(7) 0.093(12) -0.007(7) 0.030(10) 0.019(8)
C58 0.100(11) 0.026(6) 0.078(9) 0.021(6) 0.034(8) 0.025(6)
C59 0.056(7) 0.026(5) 0.060(7) 0.019(5) 0.026(6) 0.023(5)
C60 0.138(14) 0.034(7) 0.104(13) 0.007(7) 0.054(11) 0.047(9)
C61 0.154(16) 0.059(9) 0.107(13) 0.042(9) 0.070(12) 0.081(11)
C62 0.083(9) 0.060(8) 0.089(10) 0.037(7) 0.050(8) 0.056(7)
C63 0.066(7) 0.037(6) 0.066(7) 0.031(5) 0.035(6) 0.038(5)
C64 0.058(7) 0.041(6) 0.092(9) 0.031(6) 0.012(7) 0.029(5)
C65 0.061(8) 0.074(9) 0.138(14) 0.055(9) 0.033(8) 0.052(7)
C66 0.080(10) 0.093(11) 0.141(15) 0.065(11) 0.047(10) 0.069(9)
C67 0.054(7) 0.057(7) 0.062(8) 0.018(6) 0.015(6) 0.004(6)
C68 0.099(11) 0.044(7) 0.111(12) 0.033(8) 0.060(10) 0.034(7)
C69 0.100(12) 0.074(10) 0.142(17) 0.008(10) 0.031(12) 0.056(9)
C70 0.049(7) 0.106(11) 0.069(9) 0.028(8) 0.023(6) 0.042(7)
C71 0.054(7) 0.056(7) 0.068(8) 0.007(6) -0.027(6) 0.007(6)
C72 0.126(15) 0.136(16) 0.078(12) 0.059(11) -0.007(10) -0.017(12)
N1 0.025(4) 0.033(4) 0.050(5) 0.007(4) 0.005(4) 0.013(3)
N2 0.037(4) 0.034(4) 0.040(5) 0.006(4) -0.006(4) 0.013(4)
N3 0.040(5) 0.025(4) 0.055(5) 0.010(4) 0.009(4) 0.011(4)
N4 0.047(5) 0.033(4) 0.065(6) 0.022(4) 0.015(4) 0.028(4)
O1 0.032(3) 0.038(4) 0.061(5) 0.028(3) 0.009(3) 0.015(3)
O2 0.035(4) 0.033(3) 0.063(5) 0.027(3) 0.006(3) 0.012(3)
O3 0.045(4) 0.026(3) 0.049(4) 0.017(3) 0.015(3) 0.018(3)
O4 0.036(3) 0.024(3) 0.056(4) 0.019(3) -0.005(3) 0.009(3)
O5 0.024(3) 0.030(3) 0.047(4) 0.015(3) 0.002(3) 0.010(3)
O6 0.038(3) 0.031(3) 0.033(4) 0.007(3) 0.007(3) 0.019(3)
O7 0.033(3) 0.012(3) 0.072(5) 0.012(3) 0.006(3) 0.005(3)
O8 0.038(4) 0.032(4) 0.057(5) 0.007(3) 0.011(3) 0.001(3)
O9 0.035(4) 0.030(4) 0.064(5) 0.000(3) 0.016(3) 0.003(3)
O10 0.042(4) 0.025(4) 0.126(7) 0.030(4) -0.006(4) 0.013(3)
O11 0.030(4) 0.059(4) 0.043(4) 0.006(3) 0.003(3) 0.016(3)
O12 0.026(4) 0.059(4) 0.051(4) 0.007(3) 0.014(3) 0.011(3)
O13 0.153(13) 0.113(10) 0.118(10) -0.035(10) 0.010(11) 0.044(9)

loop_
_atom_type_symbol
_atom_type_description
_atom_type_scat_dispersion_real
_atom_type_scat_dispersion_imag
_atom_type_scat_source
C C 0.0033 0.0016 'International Tables Vol C Tables 4.2.6.8 and 6.1.1.4'
H H 0.0000 0.0000 'International Tables Vol C Tables 4.2.6.8 and 6.1.1.4'
N N 0.0061 0.0033 'International Tables Vol C Tables 4.2.6.8 and 6.1.1.4'
O O 0.0106 0.0060 'International Tables Vol C Tables 4.2.6.8 and 6.1.1.4'
Pr Pr -0.2180 2.8214 'International Tables Vol C Tables 4.2.6.8 and 6.1.1.4'

loop_
_geom_angle_atom_site_label_1
_geom_angle_atom_site_label_2
_geom_angle_atom_site_label_3
_geom_angle
_geom_angle_site_symmetry_1
_geom_angle_site_symmetry_3
_geom_angle_publ_flag
O11 Pr1 O7 73.9(2) . . ?
O11 Pr1 O12 134.7(2) . 2_567 ?
O7 Pr1 O12 74.4(2) . 2_567 ?
O11 Pr1 O9 79.6(2) . . ?
O7 Pr1 O9 142.3(2) . . ?
O12 Pr1 O9 141.6(2) 2_567 . ?
O11 Pr1 O8 127.4(2) . . ?
O7 Pr1 O8 156.7(2) . . ?
O12 Pr1 O8 91.5(2) 2_567 . ?
O9 Pr1 O8 50.2(2) . . ?
O11 Pr1 O10 92.2(3) . 2_567 ?
O7 Pr1 O10 122.7(2) . 2_567 ?
O12 Pr1 O10 78.8(3) 2_567 2_567 ?
O9 Pr1 O10 84.1(2) . 2_567 ?
O8 Pr1 O10 70.7(2) . 2_567 ?
O11 Pr1 O7 67.7(2) . 2_567 ?
O7 Pr1 O7 74.9(2) . 2_567 ?
O12 Pr1 O7 73.4(2) 2_567 2_567 ?
O9 Pr1 O7 118.8(2) . 2_567 ?
O8 Pr1 O7 119.5(2) . 2_567 ?
O10 Pr1 O7 49.07(19) 2_567 2_567 ?
O11 Pr1 N2 136.0(2) . . ?
O7 Pr1 N2 88.5(2) . . ?
O12 Pr1 N2 73.7(2) 2_567 . ?
O9 Pr1 N2 92.5(2) . . ?
O8 Pr1 N2 69.5(2) . . ?
O10 Pr1 N2 130.3(3) 2_567 . ?
O7 Pr1 N2 146.1(2) 2_567 . ?
O11 Pr1 N1 76.1(2) . . ?
O7 Pr1 N1 73.6(2) . . ?
O12 Pr1 N1 123.5(2) 2_567 . ?
O9 Pr1 N1 74.4(2) . . ?
O8 Pr1 N1 100.4(2) . . ?
O10 Pr1 N1 157.0(2) 2_567 . ?
O7 Pr1 N1 137.1(2) 2_567 . ?
N2 Pr1 N1 60.2(2) . . ?
O11 Pr1 C1 103.9(3) . . ?
O7 Pr1 C1 160.5(2) . . ?
O12 Pr1 C1 116.4(3) 2_567 . ?
O9 Pr1 C1 25.3(2) . . ?
O8 Pr1 C1 24.9(2) . . ?
O10 Pr1 C1 76.5(2) 2_567 . ?
O7 Pr1 C1 122.9(2) 2_567 . ?
N2 Pr1 C1 79.9(3) . . ?
N1 Pr1 C1 87.0(2) . . ?
O11 Pr1 C27 77.6(3) . 2_567 ?
O7 Pr1 C27 99.6(2) . 2_567 ?
O12 Pr1 C27 76.7(3) 2_567 2_567 ?
O9 Pr1 C27 100.4(2) . 2_567 ?
O8 Pr1 C27 95.0(2) . 2_567 ?
O10 Pr1 C27 24.3(2) 2_567 2_567 ?
O7 Pr1 C27 24.9(2) 2_567 2_567 ?
N2 Pr1 C27 145.9(3) . 2_567 ?
N1 Pr1 C27 153.8(3) . 2_567 ?
C1 Pr1 C27 98.9(2) . 2_567 ?
O11 Pr1 Pr1 65.38(15) . 2_567 ?
O7 Pr1 Pr1 39.12(15) . 2_567 ?
O12 Pr1 Pr1 69.57(16) 2_567 2_567 ?
O9 Pr1 Pr1 142.49(17) . 2_567 ?
O8 Pr1 Pr1 151.37(16) . 2_567 ?
O10 Pr1 Pr1 84.22(16) 2_567 2_567 ?
O7 Pr1 Pr1 35.79(11) 2_567 2_567 ?
N2 Pr1 Pr1 121.73(16) . 2_567 ?
N1 Pr1 Pr1 107.91(16) . 2_567 ?
C1 Pr1 Pr1 157.71(18) . 2_567 ?
C27 Pr1 Pr1 60.52(17) 2_567 2_567 ?
O5 Pr2 O4 133.72(19) 2_666 . ?
O5 Pr2 O6 73.8(2) 2_666 . ?
O4 Pr2 O6 74.7(2) . . ?
O5 Pr2 O1 141.5(2) 2_666 . ?
O4 Pr2 O1 74.3(2) . . ?
O6 Pr2 O1 144.6(2) . . ?
O5 Pr2 O2 97.0(2) 2_666 . ?
O4 Pr2 O2 125.4(2) . . ?
O6 Pr2 O2 152.4(2) . . ?
O1 Pr2 O2 51.3(2) . . ?
O5 Pr2 O3 71.9(2) 2_666 2_666 ?
O4 Pr2 O3 97.0(2) . 2_666 ?
O6 Pr2 O3 120.90(18) . 2_666 ?
O1 Pr2 O3 79.7(2) . 2_666 ?
O2 Pr2 O3 78.5(2) . 2_666 ?
O5 Pr2 N3 131.0(2) 2_666 . ?
O4 Pr2 N3 77.0(2) . . ?
O6 Pr2 N3 83.5(2) . . ?
O1 Pr2 N3 73.2(2) . . ?
O2 Pr2 N3 83.6(2) . . ?
O3 Pr2 N3 152.9(2) 2_666 . ?
O5 Pr2 O6 71.02(19) 2_666 2_666 ?
O4 Pr2 O6 68.69(19) . 2_666 ?
O6 Pr2 O6 75.1(2) . 2_666 ?
O1 Pr2 O6 108.54(19) . 2_666 ?
O2 Pr2 O6 127.29(19) . 2_666 ?
O3 Pr2 O6 48.81(18) 2_666 2_666 ?
N3 Pr2 O6 143.2(2) . 2_666 ?
O5 Pr2 N4 74.0(2) 2_666 . ?
O4 Pr2 N4 130.7(2) . . ?
O6 Pr2 N4 78.9(2) . . ?
O1 Pr2 N4 109.6(2) . . ?
O2 Pr2 N4 73.6(2) . . ?
O3 Pr2 N4 132.2(2) 2_666 . ?
N3 Pr2 N4 59.1(3) . . ?
O6 Pr2 N4 140.9(2) 2_666 . ?
O5 Pr2 C48 120.8(2) 2_666 . ?
O4 Pr2 C48 99.6(3) . . ?
O6 Pr2 C48 159.6(2) . . ?
O1 Pr2 C48 25.4(2) . . ?
O2 Pr2 C48 25.9(2) . . ?
O3 Pr2 C48 78.9(2) 2_666 . ?
N3 Pr2 C48 76.1(2) . . ?
O6 Pr2 C48 121.7(2) 2_666 . ?
N4 Pr2 C48 91.1(2) . . ?
O5 Pr2 C41 68.6(2) 2_666 2_666 ?
O4 Pr2 C41 83.3(2) . 2_666 ?
O6 Pr2 C41 98.0(2) . 2_666 ?
O1 Pr2 C41 95.1(2) . 2_666 ?
O2 Pr2 C41 102.7(2) . 2_666 ?
O3 Pr2 C41 24.2(2) 2_666 2_666 ?
N3 Pr2 C41 159.2(2) . 2_666 ?
O6 Pr2 C41 24.6(2) 2_666 2_666 ?
N4 Pr2 C41 141.6(2) . 2_666 ?
C48 Pr2 C41 100.8(2) . 2_666 ?
O8 C1 O9 120.3(8) . . ?
O8 C1 C2 119.3(9) . . ?
O9 C1 C2 120.4(9) . . ?
O8 C1 Pr1 60.7(5) . . ?
O9 C1 Pr1 59.6(4) . . ?
C2 C1 Pr1 176.8(6) . . ?
C3 C2 C7 120.2(10) . . ?
C3 C2 C1 117.1(10) . . ?
C7 C2 C1 122.6(11) . . ?
C2 C3 C4 121.5(13) . . ?
C2 C3 H3 119.3 . . ?
C4 C3 H3 119.3 . . ?
C3 C4 C5 118.3(14) . . ?
C3 C4 H4 120.8 . . ?
C5 C4 H4 120.8 . . ?
C6 C5 C4 120.7(12) . . ?
C6 C5 H5 119.7 . . ?
C4 C5 H5 119.7 . . ?
C5 C6 C7 122.7(14) . . ?
C5 C6 H6 118.7 . . ?
C7 C6 H6 118.7 . . ?
C6 C7 C2 116.5(13) . . ?
C6 C7 C68 116.8(12) . . ?
C2 C7 C68 126.6(10) . . ?
O12 C8 O11 125.1(9) . . ?
O12 C8 C9 117.6(8) . . ?
O11 C8 C9 117.3(8) . . ?
C14 C9 C10 120.2(9) . . ?
C14 C9 C8 117.8(8) . . ?
C10 C9 C8 121.9(8) . . ?
C11 C10 C9 116.3(9) . . ?
C11 C10 C67 118.6(9) . . ?
C9 C10 C67 125.0(9) . . ?
C10 C11 C12 122.7(10) . . ?
C10 C11 H11 118.6 . . ?
C12 C11 H11 118.6 . . ?
C13 C12 C11 119.1(11) . . ?
C13 C12 H12 120.4 . . ?
C11 C12 H12 120.4 . . ?
C12 C13 C14 120.0(12) . . ?
C12 C13 H13 120.0 . . ?
C14 C13 H13 120.0 . . ?
C9 C14 C13 121.6(11) . . ?
C9 C14 H14 119.2 . . ?
C13 C14 H14 119.2 . . ?
N2 C15 C16 125.8(12) . . ?
N2 C15 H15 117.1 . . ?
C16 C15 H15 117.1 . . ?
C17 C16 C15 115.9(12) . . ?
C17 C16 H16 122.1 . . ?
C15 C16 H16 122.1 . . ?
C18 C17 C16 122.2(11) . . ?
C18 C17 H17 118.9 . . ?
C16 C17 H17 118.9 . . ?
C17 C18 C21 126.7(12) . . ?
C17 C18 C19 117.0(11) . . ?
C21 C18 C19 116.2(13) . . ?
N2 C19 C20 117.7(9) . . ?
N2 C19 C18 122.2(11) . . ?
C20 C19 C18 120.1(10) . . ?
N1 C20 C23 120.0(10) . . ?
N1 C20 C19 119.8(8) . . ?
C23 C20 C19 120.2(10) . . ?
C22 C21 C18 123.1(13) . . ?
C22 C21 H21 118.5 . . ?
C18 C21 H21 118.5 . . ?
C21 C22 C23 123.1(13) . . ?
C21 C22 H22 118.5 . . ?
C23 C22 H22 118.5 . . ?
C24 C23 C20 118.4(11) . . ?
C24 C23 C22 124.3(12) . . ?
C20 C23 C22 117.2(12) . . ?
C25 C24 C23 120.9(11) . . ?
C25 C24 H24 119.5 . . ?
C23 C24 H24 119.5 . . ?
C24 C25 C26 118.0(12) . . ?
C24 C25 H25 121.0 . . ?
C26 C25 H25 121.0 . . ?
N1 C26 C25 123.8(12) . . ?
N1 C26 H26 118.1 . . ?
C25 C26 H26 118.1 . . ?
O10 C27 O7 119.8(9) . . ?
O10 C27 C28 120.3(8) . . ?
O7 C27 C28 119.8(8) . . ?
O10 C27 Pr1 58.4(5) . 2_567 ?
O7 C27 Pr1 62.0(5) . 2_567 ?
C28 C27 Pr1 172.0(7) . 2_567 ?
C29 C28 C33 123.3(12) . . ?
C29 C28 C27 115.8(11) . . ?
C33 C28 C27 120.9(12) . . ?
C28 C29 C30 119.1(15) . . ?
C28 C29 H29 120.4 . . ?
C30 C29 H29 120.4 . . ?
C31 C30 C29 118.2(17) . . ?
C31 C30 H30 120.9 . . ?
C29 C30 H30 120.9 . . ?
C32 C31 C30 122.7(15) . . ?
C32 C31 H31 118.7 . . ?
C30 C31 H31 118.7 . . ?
C31 C32 C33 118.2(18) . . ?
C31 C32 H32 120.9 . . ?
C33 C32 H32 120.9 . . ?
C28 C33 C32 118.4(17) . . ?
C28 C33 C69 124.0(13) . . ?
C32 C33 C69 117.6(15) . . ?
O4 C34 O5 124.6(8) . . ?
O4 C34 C35 121.8(8) . . ?
O5 C34 C35 113.6(8) . . ?
C36 C35 C34 121.9(8) . . ?
C36 C35 C40 115.0(9) . . ?
C34 C35 C40 123.0(8) . . ?
C37 C36 C35 125.5(12) . . ?
C37 C36 H36 117.2 . . ?
C35 C36 H36 117.2 . . ?
C36 C37 C38 117.5(13) . . ?
C36 C37 H37 121.3 . . ?
C38 C37 H37 121.3 . . ?
C37 C38 C39 121.0(12) . . ?
C37 C38 H38 119.5 . . ?
C39 C38 H38 119.5 . . ?
C38 C39 C40 122.3(12) . . ?
C38 C39 H39 118.8 . . ?
C40 C39 H39 118.8 . . ?
C39 C40 C35 118.6(11) . . ?
C39 C40 C70 120.5(11) . . ?
C35 C40 C70 120.8(9) . . ?
O3 C41 O6 121.7(8) . . ?
O3 C41 C42 120.4(8) . . ?
O6 C41 C42 117.9(8) . . ?
O3 C41 Pr2 58.1(4) . 2_666 ?
O6 C41 Pr2 63.8(4) . 2_666 ?
C42 C41 Pr2 176.2(6) . 2_666 ?
C43 C42 C47 121.5(9) . . ?
C43 C42 C41 117.6(9) . . ?
C47 C42 C41 120.9(9) . . ?
C42 C43 C44 118.7(11) . . ?
C42 C43 H43 120.7 . . ?
C44 C43 H43 120.7 . . ?
C45 C44 C43 119.7(13) . . ?
C45 C44 H44 120.2 . . ?
C43 C44 H44 120.2 . . ?
C46 C45 C44 118.8(12) . . ?
C46 C45 H45 120.6 . . ?
C44 C45 H45 120.6 . . ?
C45 C46 C47 124.5(13) . . ?
C45 C46 H46 117.7 . . ?
C47 C46 H46 117.7 . . ?
C42 C47 C46 116.7(11) . . ?
C42 C47 C71 122.3(9) . . ?
C46 C47 C71 120.9(11) . . ?
O1 C48 O2 121.5(8) . . ?
O1 C48 C49 119.7(9) . . ?
O2 C48 C49 118.5(9) . . ?
O1 C48 Pr2 60.0(4) . . ?
O2 C48 Pr2 61.6(4) . . ?
C49 C48 Pr2 170.6(6) . . ?
C54 C49 C50 119.1(10) . . ?
C54 C49 C48 124.4(10) . . ?
C50 C49 C48 116.4(10) . . ?
C51 C50 C49 121.4(13) . . ?
C51 C50 H50 119.3 . . ?
C49 C50 H50 119.3 . . ?
C52 C51 C50 119.5(15) . . ?
C52 C51 H51 120.3 . . ?
C50 C51 H51 120.3 . . ?
C53 C52 C51 120.1(14) . . ?
C53 C52 H52 119.9 . . ?
C51 C52 H52 119.9 . . ?
C52 C53 C54 122.1(16) . . ?
C52 C53 H53 119.0 . . ?
C54 C53 H53 119.0 . . ?
C49 C54 C53 117.7(13) . . ?
C49 C54 C72 123.8(11) . . ?
C53 C54 C72 118.5(13) . . ?
N3 C55 C56 125.4(12) . . ?
N3 C55 H55 117.3 . . ?
C56 C55 H55 117.3 . . ?
C57 C56 C55 118.6(14) . . ?
C57 C56 H56 120.7 . . ?
C55 C56 H56 120.7 . . ?
C56 C57 C58 119.0(12) . . ?
C56 C57 H57 120.5 . . ?
C58 C57 H57 120.5 . . ?
C57 C58 C60 123.0(13) . . ?
C57 C58 C59 118.3(12) . . ?
C60 C58 C59 118.7(14) . . ?
N3 C59 C63 117.5(9) . . ?
N3 C59 C58 122.1(11) . . ?
C63 C59 C58 120.4(10) . . ?
C61 C60 C58 121.0(13) . . ?
C61 C60 H60 119.5 . . ?
C58 C60 H60 119.5 . . ?
C60 C61 C62 122.1(13) . . ?
C60 C61 H61 118.9 . . ?
C62 C61 H61 118.9 . . ?
C66 C62 C61 124.4(13) . . ?
C66 C62 C63 116.4(12) . . ?
C61 C62 C63 119.2(14) . . ?
N4 C63 C59 118.6(9) . . ?
N4 C63 C62 122.8(12) . . ?
C59 C63 C62 118.5(11) . . ?
N4 C64 C65 124.8(12) . . ?
N4 C64 H64 117.6 . . ?
C65 C64 H64 117.6 . . ?
C66 C65 C64 117.3(13) . . ?
C66 C65 H65 121.4 . . ?
C64 C65 H65 121.4 . . ?
C65 C66 C62 121.4(12) . . ?
C65 C66 H66 119.3 . . ?
C62 C66 H66 119.3 . . ?
C10 C67 H67A 109.5 . . ?
C10 C67 H67B 109.5 . . ?
H67A C67 H67B 109.5 . . ?
C10 C67 H67C 109.5 . . ?
H67A C67 H67C 109.5 . . ?
H67B C67 H67C 109.5 . . ?
C7 C68 H68A 109.5 . . ?
C7 C68 H68B 109.5 . . ?
H68A C68 H68B 109.5 . . ?
C7 C68 H68C 109.5 . . ?
H68A C68 H68C 109.5 . . ?
H68B C68 H68C 109.5 . . ?
C33 C69 H69A 109.5 . . ?
C33 C69 H69B 109.5 . . ?
H69A C69 H69B 109.5 . . ?
C33 C69 H69C 109.5 . . ?
H69A C69 H69C 109.5 . . ?
H69B C69 H69C 109.5 . . ?
C40 C70 H70A 109.5 . . ?
C40 C70 H70B 109.5 . . ?
H70A C70 H70B 109.5 . . ?
C40 C70 H70C 109.5 . . ?
H70A C70 H70C 109.5 . . ?
H70B C70 H70C 109.5 . . ?
C47 C71 H71A 109.5 . . ?
C47 C71 H71B 109.5 . . ?
H71A C71 H71B 109.5 . . ?
C47 C71 H71C 109.5 . . ?
H71A C71 H71C 109.5 . . ?
H71B C71 H71C 109.5 . . ?
C54 C72 H72A 109.5 . . ?
C54 C72 H72B 109.5 . . ?
H72A C72 H72B 109.5 . . ?
C54 C72 H72C 109.5 . . ?
H72A C72 H72C 109.5 . . ?
H72B C72 H72C 109.5 . . ?
C26 N1 C20 118.8(8) . . ?
C26 N1 Pr1 121.7(7) . . ?
C20 N1 Pr1 119.6(6) . . ?
C15 N2 C19 117.0(9) . . ?
C15 N2 Pr1 120.1(7) . . ?
C19 N2 Pr1 122.3(7) . . ?
C55 N3 C59 116.7(9) . . ?
C55 N3 Pr2 119.3(7) . . ?
C59 N3 Pr2 124.0(7) . . ?
C64 N4 C63 117.2(9) . . ?
C64 N4 Pr2 122.1(7) . . ?
C63 N4 Pr2 120.7(7) . . ?
C48 O1 Pr2 94.6(5) . . ?
C48 O2 Pr2 92.5(5) . . ?
C41 O3 Pr2 97.7(5) . 2_666 ?
C34 O4 Pr2 139.3(5) . . ?
C34 O5 Pr2 135.4(5) . 2_666 ?
C41 O6 Pr2 152.2(5) . . ?
C41 O6 Pr2 91.6(5) . 2_666 ?
Pr2 O6 Pr2 104.9(2) . 2_666 ?
C27 O7 Pr1 160.1(6) . . ?
C27 O7 Pr1 93.1(5) . 2_567 ?
Pr1 O7 Pr1 105.1(2) . 2_567 ?
C1 O8 Pr1 94.4(6) . . ?
C1 O9 Pr1 95.1(5) . . ?
C27 O10 Pr1 97.2(6) . 2_567 ?
C8 O11 Pr1 143.5(6) . . ?
C8 O12 Pr1 135.4(6) . 2_567 ?
H1W O13 H2W 114(14) . . ?

loop_
_geom_bond_atom_site_label_1
_geom_bond_atom_site_label_2
_geom_bond_distance
_geom_bond_site_symmetry_2
_geom_bond_publ_flag
Pr1 O11 2.464(7) . ?
Pr1 O7 2.483(5) . ?
Pr1 O12 2.494(6) 2_567 ?
Pr1 O9 2.555(6) . ?
Pr1 O8 2.581(6) . ?
Pr1 O10 2.604(7) 2_567 ?
Pr1 O7 2.679(6) 2_567 ?
Pr1 N2 2.720(8) . ?
Pr1 N1 2.757(7) . ?
Pr1 C1 2.950(9) . ?
Pr1 C27 3.031(10) 2_567 ?
Pr1 Pr1 4.100(2) 2_567 ?
Pr2 O5 2.452(6) 2_666 ?
Pr2 O4 2.476(6) . ?
Pr2 O6 2.498(6) . ?
Pr2 O1 2.530(6) . ?
Pr2 O2 2.564(6) . ?
Pr2 O3 2.625(6) 2_666 ?
Pr2 N3 2.724(8) . ?
Pr2 O6 2.750(6) 2_666 ?
Pr2 N4 2.757(8) . ?
Pr2 C48 2.911(9) . ?
Pr2 C41 3.065(9) 2_666 ?
C1 O8 1.247(11) . ?
C1 O9 1.267(11) . ?
C1 C2 1.488(13) . ?
C2 C3 1.381(16) . ?
C2 C7 1.428(14) . ?
C3 C4 1.388(16) . ?
C3 H3 0.9300 . ?
C4 C5 1.41(2) . ?
C4 H4 0.9300 . ?
C5 C6 1.35(2) . ?
C5 H5 0.9300 . ?
C6 C7 1.408(16) . ?
C6 H6 0.9300 . ?
C7 C68 1.479(18) . ?
C8 O12 1.237(10) . ?
C8 O11 1.258(11) . ?
C8 C9 1.510(12) . ?
C9 C14 1.391(14) . ?
C9 C10 1.407(12) . ?
C10 C11 1.400(14) . ?
C10 C67 1.507(14) . ?
C11 C12 1.417(18) . ?
C11 H11 0.9300 . ?
C12 C13 1.343(17) . ?
C12 H12 0.9300 . ?
C13 C14 1.391(15) . ?
C13 H13 0.9300 . ?
C14 H14 0.9300 . ?
C15 N2 1.347(13) . ?
C15 C16 1.394(16) . ?
C15 H15 0.9300 . ?
C16 C17 1.393(18) . ?
C16 H16 0.9300 . ?
C17 C18 1.375(17) . ?
C17 H17 0.9300 . ?
C18 C21 1.434(18) . ?
C18 C19 1.448(14) . ?
C19 N2 1.352(12) . ?
C19 C20 1.439(14) . ?
C20 N1 1.364(13) . ?
C20 C23 1.425(13) . ?
C21 C22 1.32(2) . ?
C21 H21 0.9300 . ?
C22 C23 1.427(19) . ?
C22 H22 0.9300 . ?
C23 C24 1.398(17) . ?
C24 C25 1.359(19) . ?
C24 H24 0.9300 . ?
C25 C26 1.380(15) . ?
C25 H25 0.9300 . ?
C26 N1 1.350(12) . ?
C26 H26 0.9300 . ?
C27 O10 1.258(11) . ?
C27 O7 1.278(10) . ?
C27 C28 1.506(13) . ?
C27 Pr1 3.031(10) 2_567 ?
C28 C29 1.361(16) . ?
C28 C33 1.374(17) . ?
C29 C30 1.39(2) . ?
C29 H29 0.9300 . ?
C30 C31 1.38(3) . ?
C30 H30 0.9300 . ?
C31 C32 1.38(3) . ?
C31 H31 0.9300 . ?
C32 C33 1.40(2) . ?
C32 H32 0.9300 . ?
C33 C69 1.51(2) . ?
C34 O4 1.251(10) . ?
C34 O5 1.291(10) . ?
C34 C35 1.416(12) . ?
C35 C36 1.416(15) . ?
C35 C40 1.436(13) . ?
C36 C37 1.346(16) . ?
C36 H36 0.9300 . ?
C37 C38 1.371(19) . ?
C37 H37 0.9300 . ?
C38 C39 1.37(2) . ?
C38 H38 0.9300 . ?
C39 C40 1.377(16) . ?
C39 H39 0.9300 . ?
C40 C70 1.522(16) . ?
C41 O3 1.269(10) . ?
C41 O6 1.278(10) . ?
C41 C42 1.515(12) . ?
C41 Pr2 3.065(9) 2_666 ?
C42 C43 1.364(14) . ?
C42 C47 1.392(14) . ?
C43 C44 1.415(16) . ?
C43 H43 0.9300 . ?
C44 C45 1.41(2) . ?
C44 H44 0.9300 . ?
C45 C46 1.30(2) . ?
C45 H45 0.9300 . ?
C46 C47 1.399(15) . ?
C46 H46 0.9300 . ?
C47 C71 1.494(16) . ?
C48 O1 1.253(12) . ?
C48 O2 1.272(11) . ?
C48 C49 1.518(12) . ?
C49 C54 1.360(16) . ?
C49 C50 1.394(15) . ?
C50 C51 1.371(16) . ?
C50 H50 0.9300 . ?
C51 C52 1.36(2) . ?
C51 H51 0.9300 . ?
C52 C53 1.33(2) . ?
C52 H52 0.9300 . ?
C53 C54 1.428(16) . ?
C53 H53 0.9300 . ?
C54 C72 1.48(2) . ?
C55 N3 1.303(14) . ?
C55 C56 1.399(15) . ?
C55 H55 0.9300 . ?
C56 C57 1.36(2) . ?
C56 H56 0.9300 . ?
C57 C58 1.37(2) . ?
C57 H57 0.9300 . ?
C58 C60 1.433(19) . ?
C58 C59 1.441(15) . ?
C59 N3 1.341(12) . ?
C59 C63 1.422(15) . ?
C60 C61 1.34(2) . ?
C60 H60 0.9300 . ?
C61 C62 1.433(19) . ?
C61 H61 0.9300 . ?
C62 C66 1.40(2) . ?
C62 C63 1.438(14) . ?
C63 N4 1.382(13) . ?
C64 N4 1.312(14) . ?
C64 C65 1.422(15) . ?
C64 H64 0.9300 . ?
C65 C66 1.38(2) . ?
C65 H65 0.9300 . ?
C66 H66 0.9300 . ?
C67 H67A 0.9600 . ?
C67 H67B 0.9600 . ?
C67 H67C 0.9600 . ?
C68 H68A 0.9600 . ?
C68 H68B 0.9600 . ?
C68 H68C 0.9600 . ?
C69 H69A 0.9600 . ?
C69 H69B 0.9600 . ?
C69 H69C 0.9600 . ?
C70 H70A 0.9600 . ?
C70 H70B 0.9600 . ?
C70 H70C 0.9600 . ?
C71 H71A 0.9600 . ?
C71 H71B 0.9600 . ?
C71 H71C 0.9600 . ?
C72 H72A 0.9600 . ?
C72 H72B 0.9600 . ?
C72 H72C 0.9600 . ?
O3 Pr2 2.625(6) 2_666 ?
O5 Pr2 2.452(6) 2_666 ?
O6 Pr2 2.750(6) 2_666 ?
O7 Pr1 2.679(6) 2_567 ?
O10 Pr1 2.604(7) 2_567 ?
O12 Pr1 2.494(6) 2_567 ?
O13 H1W 0.82(12) . ?
O13 H2W 0.85(17) . ?
